data_2103003
loop_
_publ_author_name
'Prinz, Sebastian'
'Sparta, Karine M.'
'Roth, Georg'

_publ_section_title
;
 Temperature dependence of the <i>A</i>V~3~O~7~ (<i>A</i> = Ca, Sr)
 structure
;
_journal_coeditor_code BM5051
_journal_issue 6
_journal_name_full 'Acta Crystallographica Section B'
_journal_page_first 836
_journal_page_last 842
_journal_paper_doi 10.1107/S0108768107050550
_journal_volume 63
_journal_year 2007
_chemical_formula_moiety 'O7 V3, Ca'
_chemical_formula_sum 'Ca O7 V3'
_chemical_formula_weight 304.90
_chemical_name_systematic
;
 ?
;
_space_group_IT_number 62
_symmetry_cell_setting orthorhombic
_symmetry_space_group_name_Hall '-P 2ac 2n'
_symmetry_space_group_name_H-M 'P n m a'
_atom_sites_solution_hydrogens none
_atom_sites_solution_primary direct
_atom_sites_solution_secondary difmap
_audit_creation_method SHELXL-97
_cell_angle_alpha 90.00
_cell_angle_beta 90.00
_cell_angle_gamma 90.00
_cell_formula_units_Z 4
_cell_length_a 10.436(3)
_cell_length_b 10.367(2)
_cell_length_c 5.2921(15)
_cell_measurement_reflns_used 2742
_cell_measurement_temperature 250.0(10)
_cell_measurement_theta_max 23.4
_cell_measurement_theta_min 1.3
_cell_volume 572.6(3)
_computing_cell_refinement 'X-AREA (Stoe, 2002)'
_computing_data_collection 'X-AREA (Stoe, 2002)'
_computing_data_reduction 'X-RED (Stoe, 1996)'
_computing_molecular_graphics 'ATOMS Version 5.1'
_computing_publication_material 'WinGX 1.64.05 (Farrugia, 1999)'
_computing_structure_refinement 'SHELXL-97 (Sheldrick, 1997)'
_computing_structure_solution 'SHELXS-97 (Sheldrick, 1997)'
_diffrn_ambient_temperature 250.0(10)
_diffrn_detector_area_resol_mean 0
_diffrn_measured_fraction_theta_full 0.957
_diffrn_measured_fraction_theta_max 0.957
_diffrn_measurement_device_type 'STOE IPDS 2'
_diffrn_measurement_method 'Rotation method'
_diffrn_radiation_monochromator graphite
_diffrn_radiation_source 'fine-focus sealed tube'
_diffrn_radiation_type MoK\a
_diffrn_radiation_wavelength 0.71073
_diffrn_reflns_av_R_equivalents 0.0336
_diffrn_reflns_av_sigmaI/netI 0.0193
_diffrn_reflns_limit_h_max 11
_diffrn_reflns_limit_h_min -11
_diffrn_reflns_limit_k_max 10
_diffrn_reflns_limit_k_min -10
_diffrn_reflns_limit_l_max 5
_diffrn_reflns_limit_l_min -5
_diffrn_reflns_number 2476
_diffrn_reflns_theta_full 22.97
_diffrn_reflns_theta_max 22.97
_diffrn_reflns_theta_min 3.90
_diffrn_standards_decay_% 0
_diffrn_standards_interval_count 0
_diffrn_standards_interval_time 0
_diffrn_standards_number 0
_exptl_absorpt_coefficient_mu 5.671
_exptl_absorpt_correction_T_max 0.4708
_exptl_absorpt_correction_T_min 0.3173
_exptl_absorpt_correction_type numerical
_exptl_absorpt_process_details 'X-SHAPE (Stoe & Cie, 1996)'
_exptl_crystal_colour brown
_exptl_crystal_density_diffrn 3.537
_exptl_crystal_density_method 'not measured'
_exptl_crystal_F_000 580
_exptl_crystal_size_max 0.3
_exptl_crystal_size_mid 0.2
_exptl_crystal_size_min 0.1
_refine_diff_density_max 0.349
_refine_diff_density_min -0.393
_refine_ls_extinction_coef 0.0175(16)
_refine_ls_extinction_expression Fc^*^=kFc[1+0.001xFc^2^\l^3^/sin(2\q)]^-1/4^
_refine_ls_extinction_method SHELXL
_refine_ls_goodness_of_fit_ref 0.941
_refine_ls_hydrogen_treatment none
_refine_ls_matrix_type full
_refine_ls_number_parameters 38
_refine_ls_number_reflns 403
_refine_ls_number_restraints 0
_refine_ls_restrained_S_all 0.941
_refine_ls_R_factor_all 0.0222
_refine_ls_R_factor_gt 0.0192
_refine_ls_shift/su_max 0.000
_refine_ls_shift/su_mean 0.000
_refine_ls_structure_factor_coef Fsqd
_refine_ls_weighting_details 'calc w=1/[\s^2^(Fo^2^)+(0.0472P)^2^+0.0000P] where P=(Fo^2^+2Fc^2^)/3'
_refine_ls_weighting_scheme calc
_refine_ls_wR_factor_gt 0.0541
_refine_ls_wR_factor_ref 0.0552
_reflns_number_gt 366
_reflns_number_total 403
_reflns_threshold_expression >2sigma(I)
_cod_data_source_file bm5051.cif
_cod_data_source_block CaV3O7_250K
_cod_database_code 2103003

loop_
_symmetry_equiv_pos_as_xyz
'x, y, z'
'-x+1/2, -y, z+1/2'
'x+1/2, -y+1/2, -z+1/2'
'-x, y+1/2, -z'
'-x, -y, -z'
'x-1/2, y, -z-1/2'
'-x-1/2, y-1/2, z-1/2'
'x, -y-1/2, z'

loop_
_atom_site_type_symbol
_atom_site_label
_atom_site_fract_x
_atom_site_fract_y
_atom_site_fract_z
_atom_site_U_iso_or_equiv
_atom_site_adp_type
_atom_site_calc_flag
_atom_site_refinement_flags
_atom_site_occupancy
Ca Ca1 0.08473(9) 0.2500 0.29954(15) 0.0073(3) Uani d S 1
V V1 0.28868(7) 0.2500 0.79217(13) 0.0058(3) Uani d S 1
V V2 0.18742(6) 0.52032(6) 0.78363(10) 0.0058(3) Uani d . 1
O O1 0.4435(3) 0.2500 0.8083(5) 0.0119(8) Uiso d S 1
O O2 0.0401(2) 0.5658(3) 0.7668(4) 0.0134(6) Uiso d . 1
O O3 0.22036(19) 0.3798(2) 0.0260(4) 0.0067(5) Uiso d . 1
O O4 0.22672(19) 0.3796(2) 0.5482(4) 0.0071(5) Uiso d . 1

loop_
_atom_site_aniso_label
_atom_site_aniso_U_11
_atom_site_aniso_U_22
_atom_site_aniso_U_33
_atom_site_aniso_U_12
_atom_site_aniso_U_13
_atom_site_aniso_U_23
Ca1 0.0055(5) 0.0071(6) 0.0092(6) 0.000 -0.0004(3) 0.000
V1 0.0060(5) 0.0052(6) 0.0060(5) 0.000 -0.0003(3) 0.000
V2 0.0060(4) 0.0054(4) 0.0061(4) 0.0009(2) 0.0000(2) 0.0000(2)

loop_
_atom_type_symbol
_atom_type_description
_atom_type_scat_dispersion_real
_atom_type_scat_dispersion_imag
_atom_type_scat_source
O O 0.0106 0.0060 'International Tables Vol C Tables 4.2.6.8 and 6.1.1.4'
Ca Ca 0.2262 0.3064 'International Tables Vol C Tables 4.2.6.8 and 6.1.1.4'
V V 0.3005 0.5294 'International Tables Vol C Tables 4.2.6.8 and 6.1.1.4'

loop_
_geom_angle_atom_site_label_1
_geom_angle_atom_site_label_2
_geom_angle_atom_site_label_3
_geom_angle_site_symmetry_1
_geom_angle_site_symmetry_3
_geom_angle
O2 Ca1 O2 4_546 5_566 109.51(12)
O2 Ca1 O4 4_546 . 152.33(8)
O2 Ca1 O4 5_566 . 88.23(7)
O2 Ca1 O4 4_546 8_565 88.23(7)
O2 Ca1 O4 5_566 8_565 152.33(8)
O4 Ca1 O4 . 8_565 68.27(10)
O2 Ca1 O3 4_546 . 133.41(8)
O2 Ca1 O3 5_566 . 77.47(7)
O4 Ca1 O3 . . 69.90(7)
O4 Ca1 O3 8_565 . 106.11(8)
O2 Ca1 O3 4_546 8_565 77.47(7)
O2 Ca1 O3 5_566 8_565 133.41(8)
O4 Ca1 O3 . 8_565 106.11(8)
O4 Ca1 O3 8_565 8_565 69.90(7)
O3 Ca1 O3 . 8_565 67.22(10)
O2 Ca1 O1 4_546 6_557 78.45(7)
O2 Ca1 O1 5_566 6_557 78.45(7)
O4 Ca1 O1 . 6_557 84.84(8)
O4 Ca1 O1 8_565 6_557 84.84(8)
O3 Ca1 O1 . 6_557 145.35(5)
O3 Ca1 O1 8_565 6_557 145.35(5)
O2 Ca1 V1 4_546 . 117.95(6)
O2 Ca1 V1 5_566 . 117.95(6)
O4 Ca1 V1 . . 35.20(5)
O4 Ca1 V1 8_565 . 35.20(5)
O3 Ca1 V1 . . 95.33(6)
O3 Ca1 V1 8_565 . 95.33(6)
O1 Ca1 V1 6_557 . 74.60(7)
O2 Ca1 V2 4_546 2_564 165.37(6)
O2 Ca1 V2 5_566 2_564 79.18(6)
O4 Ca1 V2 . 2_564 34.88(5)
O4 Ca1 V2 8_565 2_564 88.48(6)
O3 Ca1 V2 . 2_564 35.14(5)
O3 Ca1 V2 8_565 2_564 88.01(6)
O1 Ca1 V2 6_557 2_564 115.43(5)
V1 Ca1 V2 . 2_564 64.70(2)
O2 Ca1 V2 4_546 7_655 79.18(6)
O2 Ca1 V2 5_566 7_655 165.37(6)
O4 Ca1 V2 . 7_655 88.48(6)
O4 Ca1 V2 8_565 7_655 34.88(5)
O3 Ca1 V2 . 7_655 88.01(6)
O3 Ca1 V2 8_565 7_655 35.14(5)
O1 Ca1 V2 6_557 7_655 115.43(5)
V1 Ca1 V2 . 7_655 64.70(2)
V2 Ca1 V2 2_564 7_655 90.04(4)
O2 Ca1 V1 4_546 1_554 103.21(6)
O2 Ca1 V1 5_566 1_554 103.21(6)
O4 Ca1 V1 . 1_554 92.65(6)
O4 Ca1 V1 8_565 1_554 92.65(6)
O3 Ca1 V1 . 1_554 34.07(5)
O3 Ca1 V1 8_565 1_554 34.07(5)
O1 Ca1 V1 6_557 1_554 176.97(8)
V1 Ca1 V1 . 1_554 102.37(4)
V2 Ca1 V1 2_564 1_554 62.71(2)
V2 Ca1 V1 7_655 1_554 62.71(2)
O2 Ca1 O1 4_546 6_556 68.38(6)
O2 Ca1 O1 5_566 6_556 68.38(6)
O4 Ca1 O1 . 6_556 139.24(6)
O4 Ca1 O1 8_565 6_556 139.24(6)
O3 Ca1 O1 . 6_556 72.61(7)
O3 Ca1 O1 8_565 6_556 72.61(7)
O1 Ca1 O1 6_557 6_556 120.02(11)
V1 Ca1 O1 . 6_556 165.38(6)
V2 Ca1 O1 2_564 6_556 105.75(4)
V2 Ca1 O1 7_655 6_556 105.75(4)
V1 Ca1 O1 1_554 6_556 63.02(6)
O2 Ca1 V2 4_546 4_546 15.69(6)
O2 Ca1 V2 5_566 4_546 94.55(7)
O4 Ca1 V2 . 4_546 153.35(6)
O4 Ca1 V2 8_565 4_546 100.24(5)
O3 Ca1 V2 . 4_546 136.56(6)
O3 Ca1 V2 8_565 4_546 91.14(5)
O1 Ca1 V2 6_557 4_546 69.86(5)
V1 Ca1 V2 . 4_546 124.93(2)
V2 Ca1 V2 2_564 4_546 170.36(3)
V2 Ca1 V2 7_655 4_546 94.78(2)
V1 Ca1 V2 1_554 4_546 112.35(2)
O1 Ca1 V2 6_556 4_546 64.90(4)
O2 Ca1 V2 4_546 5_566 94.55(7)
O2 Ca1 V2 5_566 5_566 15.69(6)
O4 Ca1 V2 . 5_566 100.24(5)
O4 Ca1 V2 8_565 5_566 153.35(6)
O3 Ca1 V2 . 5_566 91.14(5)
O3 Ca1 V2 8_565 5_566 136.56(6)
O1 Ca1 V2 6_557 5_566 69.86(5)
V1 Ca1 V2 . 5_566 124.93(2)
V2 Ca1 V2 2_564 5_566 94.78(2)
V2 Ca1 V2 7_655 5_566 170.36(3)
V1 Ca1 V2 1_554 5_566 112.35(2)
O1 Ca1 V2 6_556 5_566 64.90(4)
V2 Ca1 V2 4_546 5_566 79.28(3)
O2 Ca1 V1 4_546 6_557 68.24(6)
O2 Ca1 V1 5_566 6_557 68.24(6)
O4 Ca1 V1 . 6_557 101.08(6)
O4 Ca1 V1 8_565 6_557 101.08(6)
O3 Ca1 V1 . 6_557 144.93(5)
O3 Ca1 V1 8_565 6_557 144.93(5)
O1 Ca1 V1 6_557 6_557 19.66(7)
V1 Ca1 V1 . 6_557 94.26(3)
V2 Ca1 V1 2_564 6_557 126.39(2)
V2 Ca1 V1 7_655 6_557 126.39(2)
V1 Ca1 V1 1_554 6_557 163.37(3)
O1 Ca1 V1 6_556 6_557 100.35(6)
V2 Ca1 V1 4_546 6_557 56.22(2)
V2 Ca1 V1 5_566 6_557 56.22(2)
O2 Ca1 V2 4_546 . 145.99(6)
O2 Ca1 V2 5_566 . 70.65(6)
O4 Ca1 V2 . . 22.54(5)
O4 Ca1 V2 8_565 . 82.74(5)
O3 Ca1 V2 . . 80.52(5)
O3 Ca1 V2 8_565 . 128.43(6)
O1 Ca1 V2 6_557 . 68.15(5)
V1 Ca1 V2 . . 47.561(15)
V2 Ca1 V2 2_564 . 47.305(14)
V2 Ca1 V2 7_655 . 109.07(3)
V1 Ca1 V2 1_554 . 109.88(3)
O1 Ca1 V2 6_556 . 134.708(15)
V2 Ca1 V2 4_546 . 137.43(3)
V2 Ca1 V2 5_566 . 80.22(2)
V1 Ca1 V2 6_557 . 81.40(2)
O2 Ca1 V2 4_546 8_565 70.65(6)
O2 Ca1 V2 5_566 8_565 145.99(6)
O4 Ca1 V2 . 8_565 82.74(5)
O4 Ca1 V2 8_565 8_565 22.54(5)
O3 Ca1 V2 . 8_565 128.43(6)
O3 Ca1 V2 8_565 8_565 80.52(5)
O1 Ca1 V2 6_557 8_565 68.15(5)
V1 Ca1 V2 . 8_565 47.561(16)
V2 Ca1 V2 2_564 8_565 109.07(3)
V2 Ca1 V2 7_655 8_565 47.305(15)
V1 Ca1 V2 1_554 8_565 109.88(3)
O1 Ca1 V2 6_556 8_565 134.708(15)
V2 Ca1 V2 4_546 8_565 80.22(2)
V2 Ca1 V2 5_566 8_565 137.43(3)
V1 Ca1 V2 6_557 8_565 81.40(2)
V2 Ca1 V2 . 8_565 90.52(3)
O2 Ca1 V2 4_546 8_564 58.81(5)
O2 Ca1 V2 5_566 8_564 127.62(6)
O4 Ca1 V2 . 8_564 126.44(6)
O4 Ca1 V2 8_565 8_564 79.56(5)
O3 Ca1 V2 . 8_564 80.08(6)
O3 Ca1 V2 8_565 8_564 20.45(5)
O1 Ca1 V2 6_557 8_564 134.57(3)
V1 Ca1 V2 . 8_564 110.75(3)
V2 Ca1 V2 2_564 8_564 106.57(3)
V2 Ca1 V2 7_655 8_564 46.202(15)
V1 Ca1 V2 1_554 8_564 46.248(15)
O1 Ca1 V2 6_556 8_564 59.88(4)
V2 Ca1 V2 4_546 8_564 71.40(2)
V2 Ca1 V2 5_566 8_564 124.22(3)
V1 Ca1 V2 6_557 8_564 127.03(2)
V2 Ca1 V2 . 8_564 148.87(3)
V2 Ca1 V2 8_565 8_564 82.79(2)
O2 Ca1 V2 4_546 1_554 127.62(6)
O2 Ca1 V2 5_566 1_554 58.81(5)
O4 Ca1 V2 . 1_554 79.56(5)
O4 Ca1 V2 8_565 1_554 126.44(6)
O3 Ca1 V2 . 1_554 20.45(5)
O3 Ca1 V2 8_565 1_554 80.08(6)
O1 Ca1 V2 6_557 1_554 134.57(3)
V1 Ca1 V2 . 1_554 110.75(3)
V2 Ca1 V2 2_564 1_554 46.202(15)
V2 Ca1 V2 7_655 1_554 106.57(3)
V1 Ca1 V2 1_554 1_554 46.248(15)
O1 Ca1 V2 6_556 1_554 59.88(4)
V2 Ca1 V2 4_546 1_554 124.22(3)
V2 Ca1 V2 5_566 1_554 71.40(2)
V1 Ca1 V2 6_557 1_554 127.03(2)
V2 Ca1 V2 . 1_554 82.79(2)
V2 Ca1 V2 8_565 1_554 148.87(3)
V2 Ca1 V2 8_564 1_554 87.39(3)
O2 Ca1 O2 4_546 . 132.42(4)
O2 Ca1 O2 5_566 . 51.65(7)
O4 Ca1 O2 . . 45.23(6)
O4 Ca1 O2 8_565 . 100.69(6)
O3 Ca1 O2 . . 89.05(6)
O3 Ca1 O2 8_565 . 149.44(7)
O1 Ca1 O2 6_557 . 56.39(4)
V1 Ca1 O2 . . 66.88(3)
V2 Ca1 O2 2_564 . 62.21(3)
V2 Ca1 O2 7_655 . 130.95(4)
V1 Ca1 O2 1_554 . 122.64(4)
O1 Ca1 O2 6_556 . 119.84(4)
V2 Ca1 O2 4_546 . 119.38(4)
V2 Ca1 O2 5_566 . 58.60(3)
V1 Ca1 O2 6_557 . 64.18(4)
V2 Ca1 O2 . . 22.86(3)
V2 Ca1 O2 8_565 . 101.82(4)
V2 Ca1 O2 8_564 . 168.69(4)
V2 Ca1 O2 1_554 . 83.40(4)
O1 V1 O3 . 1_556 109.25(10)
O1 V1 O3 . 8_566 109.25(10)
O3 V1 O3 1_556 8_566 86.58(12)
O1 V1 O4 . 8_565 111.21(10)
O3 V1 O4 1_556 8_565 139.54(10)
O3 V1 O4 8_566 8_565 80.02(9)
O1 V1 O4 . . 111.21(10)
O3 V1 O4 1_556 . 80.02(9)
O3 V1 O4 8_566 . 139.54(10)
O4 V1 O4 8_565 . 85.87(12)
O1 V1 V2 . 8_565 110.678(18)
O3 V1 V2 1_556 8_565 121.52(7)
O3 V1 V2 8_566 8_565 40.52(6)
O4 V1 V2 8_565 8_565 40.29(6)
O4 V1 V2 . 8_565 120.78(7)
O1 V1 V2 . . 110.678(18)
O3 V1 V2 1_556 . 40.52(6)
O3 V1 V2 8_566 . 121.52(7)
O4 V1 V2 8_565 . 120.78(7)
O4 V1 V2 . . 40.29(6)
V2 V1 V2 8_565 . 138.64(4)
O1 V1 Ca1 . . 132.25(11)
O3 V1 Ca1 1_556 . 105.00(6)
O3 V1 Ca1 8_566 . 105.00(6)
O4 V1 Ca1 8_565 . 44.40(6)
O4 V1 Ca1 . . 44.40(6)
V2 V1 Ca1 8_565 . 76.419(17)
V2 V1 Ca1 . . 76.419(17)
O1 V1 Ca1 . 1_556 125.39(11)
O3 V1 Ca1 1_556 1_556 43.95(6)
O3 V1 Ca1 8_566 1_556 43.95(6)
O4 V1 Ca1 8_565 1_556 108.02(7)
O4 V1 Ca1 . 1_556 108.02(7)
V2 V1 Ca1 8_565 1_556 78.034(18)
V2 V1 Ca1 . 1_556 78.034(18)
Ca1 V1 Ca1 . 1_556 102.37(4)
O1 V1 Ca1 . 6_657 31.95(10)
O3 V1 Ca1 1_556 6_657 86.35(6)
O3 V1 Ca1 8_566 6_657 86.35(6)
O4 V1 Ca1 8_565 6_657 130.08(6)
O4 V1 Ca1 . 6_657 130.08(6)
V2 V1 Ca1 8_565 6_657 107.324(17)
V2 V1 Ca1 . 6_657 107.324(17)
Ca1 V1 Ca1 . 6_657 164.20(3)
Ca1 V1 Ca1 1_556 6_657 93.44(3)
O1 V1 Ca1 . 6_656 48.40(10)
O3 V1 Ca1 1_556 6_656 134.76(6)
O3 V1 Ca1 8_566 6_656 134.76(6)
O4 V1 Ca1 8_565 6_656 76.37(6)
O4 V1 Ca1 . 6_656 76.37(6)
V2 V1 Ca1 8_565 6_656 103.712(17)
V2 V1 Ca1 . 6_656 103.712(17)
Ca1 V1 Ca1 . 6_656 83.84(3)
Ca1 V1 Ca1 1_556 6_656 173.79(3)
Ca1 V1 Ca1 6_657 6_656 80.35(3)
O1 V1 Ca1 . 2_565 75.699(14)
O3 V1 Ca1 1_556 2_565 54.60(6)
O3 V1 Ca1 8_566 2_565 138.55(6)
O4 V1 Ca1 8_565 2_565 138.23(6)
O4 V1 Ca1 . 2_565 54.95(6)
V2 V1 Ca1 8_565 2_565 173.62(3)
V2 V1 Ca1 . 2_565 34.98(2)
Ca1 V1 Ca1 . 2_565 99.314(15)
Ca1 V1 Ca1 1_556 2_565 98.495(15)
Ca1 V1 Ca1 6_657 2_565 78.078(13)
Ca1 V1 Ca1 6_656 2_565 80.312(13)
O2 V2 O4 . 2_565 108.74(10)
O2 V2 O3 . 2_565 105.97(10)
O4 V2 O3 2_565 2_565 89.58(9)
O2 V2 O4 . . 112.45(10)
O4 V2 O4 2_565 . 138.76(5)
O3 V2 O4 2_565 . 81.31(9)
O2 V2 O3 . 1_556 114.75(11)
O4 V2 O3 2_565 1_556 81.18(9)
O3 V2 O3 2_565 1_556 139.11(4)
O4 V2 O3 . 1_556 80.05(8)
O2 V2 V2 . 2_565 120.59(7)
O4 V2 V2 2_565 2_565 40.55(6)
O3 V2 V2 2_565 2_565 118.42(7)
O4 V2 V2 . 2_565 111.53(7)
O3 V2 V2 1_556 2_565 40.67(6)
O2 V2 V2 . 2_564 114.24(7)
O4 V2 V2 2_565 2_564 120.58(7)
O3 V2 V2 2_565 2_564 40.86(6)
O4 V2 V2 . 2_564 40.49(6)
O3 V2 V2 1_556 2_564 113.38(7)
V2 V2 V2 2_565 2_564 125.17(4)
O2 V2 V1 . . 127.69(10)
O4 V2 V1 2_565 . 108.86(6)
O3 V2 V1 2_565 . 109.32(6)
O4 V2 V1 . . 40.55(6)
O3 V2 V1 1_556 . 40.29(6)
V2 V2 V1 2_565 . 72.53(3)
V2 V2 V1 2_564 . 74.13(3)
O2 V2 Ca1 . 2_565 117.96(10)
O4 V2 Ca1 2_565 2_565 44.32(6)
O3 V2 Ca1 2_565 2_565 45.43(6)
O4 V2 Ca1 . 2_565 113.22(7)
O3 V2 Ca1 1_556 2_565 112.54(7)
V2 V2 Ca1 2_565 2_565 76.60(3)
V2 V2 Ca1 2_564 2_565 79.20(3)
V1 V2 Ca1 . 2_565 114.34(3)
O2 V2 Ca1 . 5_566 23.13(9)
O4 V2 Ca1 2_565 5_566 95.42(6)
O3 V2 Ca1 2_565 5_566 87.40(6)
O4 V2 Ca1 . 5_566 123.96(6)
O3 V2 Ca1 1_556 5_566 132.91(6)
V2 V2 Ca1 2_565 5_566 121.89(3)
V2 V2 Ca1 2_564 5_566 108.60(3)
V1 V2 Ca1 . 5_566 150.13(3)
Ca1 V2 Ca1 2_565 5_566 95.12(2)
O2 V2 Ca1 . . 84.98(9)
O4 V2 Ca1 2_565 . 164.64(7)
O3 V2 Ca1 2_565 . 93.27(6)
O4 V2 Ca1 . . 27.90(6)
O3 V2 Ca1 1_556 . 86.85(7)
V2 V2 Ca1 2_565 . 126.52(3)
V2 V2 Ca1 2_564 . 56.10(2)
V1 V2 Ca1 . . 56.02(2)
Ca1 V2 Ca1 2_565 . 135.28(3)
Ca1 V2 Ca1 5_566 . 99.78(2)
O2 V2 Ca1 . 1_556 89.27(9)
O4 V2 Ca1 2_565 1_556 90.33(6)
O3 V2 Ca1 2_565 1_556 163.93(7)
O4 V2 Ca1 . 1_556 88.22(6)
O3 V2 Ca1 1_556 1_556 25.52(6)
V2 V2 Ca1 2_565 1_556 54.60(2)
V2 V2 Ca1 2_564 1_556 127.99(3)
V1 V2 Ca1 . 1_556 55.72(2)
Ca1 V2 Ca1 2_565 1_556 131.18(2)
Ca1 V2 Ca1 5_566 1_556 108.60(2)
Ca1 V2 Ca1 . 1_556 82.79(2)
V1 O1 Ca1 . 6_657 128.39(15)
V1 O1 Ca1 . 6_656 111.60(13)
Ca1 O1 Ca1 6_657 6_656 120.02(11)
V1 O1 Ca1 . 1_556 37.79(8)
Ca1 O1 Ca1 6_657 1_556 90.60(8)
Ca1 O1 Ca1 6_656 1_556 149.38(9)
V1 O1 Ca1 . . 32.70(8)
Ca1 O1 Ca1 6_657 . 161.09(11)
Ca1 O1 Ca1 6_656 . 78.90(6)
Ca1 O1 Ca1 1_556 . 70.49(5)
V2 O2 Ca1 . 5_566 141.19(14)
V2 O2 Ca1 . . 72.16(8)
Ca1 O2 Ca1 5_566 . 128.35(7)
V2 O2 Ca1 . 1_556 68.99(8)
Ca1 O2 Ca1 5_566 1_556 140.56(7)
Ca1 O2 Ca1 . 1_556 77.25(5)
V2 O2 Ca1 . 2_565 43.00(7)
Ca1 O2 Ca1 5_566 2_565 98.54(8)
Ca1 O2 Ca1 . 2_565 105.66(5)
Ca1 O2 Ca1 1_556 2_565 102.01(5)
V1 O3 V2 1_554 2_564 128.41(11)
V1 O3 V2 1_554 1_554 99.19(9)
V2 O3 V2 2_564 1_554 98.48(9)
V1 O3 Ca1 1_554 . 101.98(9)
V2 O3 Ca1 2_564 . 99.44(8)
V2 O3 Ca1 1_554 . 134.02(10)
V1 O3 Ca1 1_554 6_656 65.41(6)
V2 O3 Ca1 2_564 6_656 64.30(6)
V2 O3 Ca1 1_554 6_656 123.07(8)
Ca1 O3 Ca1 . 6_656 102.85(6)
V1 O3 Ca1 1_554 1_554 48.93(5)
V2 O3 Ca1 2_564 1_554 160.78(9)
V2 O3 Ca1 1_554 1_554 65.99(6)
Ca1 O3 Ca1 . 1_554 99.61(7)
Ca1 O3 Ca1 6_656 1_554 113.52(5)
V1 O3 Ca1 1_554 2_564 104.61(7)
V2 O3 Ca1 2_564 2_564 60.94(6)
V2 O3 Ca1 1_554 2_564 43.63(5)
Ca1 O3 Ca1 . 2_564 153.22(7)
Ca1 O3 Ca1 6_656 2_564 85.49(4)
Ca1 O3 Ca1 1_554 2_564 100.18(4)
V2 O4 V2 2_564 . 98.95(10)
V2 O4 V1 2_564 . 132.72(11)
V2 O4 V1 . . 99.17(9)
V2 O4 Ca1 2_564 . 100.80(8)
V2 O4 Ca1 . . 129.56(10)
V1 O4 Ca1 . . 100.40(9)
V2 O4 Ca1 2_564 6_656 58.11(5)
V2 O4 Ca1 . 6_656 132.36(8)
V1 O4 Ca1 . 6_656 77.66(6)
Ca1 O4 Ca1 . 6_656 97.18(6)
V2 O4 Ca1 2_564 1_556 161.87(9)
V2 O4 Ca1 . 1_556 65.64(6)
V1 O4 Ca1 . 1_556 47.06(5)
Ca1 O4 Ca1 . 1_556 96.64(6)
Ca1 O4 Ca1 6_656 1_556 124.56(5)
V2 O4 Ca1 2_564 2_565 63.95(6)
V2 O4 Ca1 . 2_565 43.25(5)
V1 O4 Ca1 . 2_565 104.10(7)
Ca1 O4 Ca1 . 2_565 155.35(7)
Ca1 O4 Ca1 6_656 2_565 90.74(4)
Ca1 O4 Ca1 1_556 2_565 97.97(4)
V2 O4 Ca1 2_564 5_566 90.33(7)
V2 O4 Ca1 . 5_566 37.42(5)
V1 O4 Ca1 . 5_566 128.24(8)
Ca1 O4 Ca1 . 5_566 96.60(6)
Ca1 O4 Ca1 6_656 5_566 147.41(5)
Ca1 O4 Ca1 1_556 5_566 82.75(3)
Ca1 O4 Ca1 2_565 5_566 65.83(3)

loop_
_geom_bond_atom_site_label_1
_geom_bond_atom_site_label_2
_geom_bond_site_symmetry_2
_geom_bond_distance
Ca1 O2 4_546 2.339(3)
Ca1 O2 5_566 2.339(3)
Ca1 O4 . 2.394(2)
Ca1 O4 8_565 2.394(2)
Ca1 O3 . 2.431(2)
Ca1 O3 8_565 2.431(2)
Ca1 O1 6_557 2.545(3)
Ca1 V1 . 3.3656(13)
Ca1 V2 2_564 3.3662(11)
Ca1 V2 7_655 3.3662(11)
Ca1 V1 1_554 3.4264(13)
Ca1 O1 6_556 3.538(3)
Ca1 V2 4_546 3.7323(11)
Ca1 V2 5_566 3.7323(11)
Ca1 V1 6_557 3.7702(14)
Ca1 V2 . 3.9452(10)
Ca1 V2 8_565 3.9452(10)
Ca1 V2 8_564 4.0566(10)
Ca1 V2 1_554 4.0566(10)
Ca1 O2 . 4.129(3)
V1 O1 . 1.618(3)
V1 O3 1_556 1.962(2)
V1 O3 8_566 1.962(2)
V1 O4 8_565 1.972(2)
V1 O4 . 1.972(2)
V1 V2 8_565 2.9953(9)
V1 V2 . 2.9953(9)
V1 Ca1 1_556 3.4264(13)
V1 Ca1 6_657 3.7702(14)
V1 Ca1 6_656 4.3990(15)
V1 Ca1 2_565 5.3493(12)
V2 O2 . 1.610(2)
V2 O4 2_565 1.960(2)
V2 O3 2_565 1.964(2)
V2 O4 . 1.962(2)
V2 O3 1_556 1.971(2)
V2 V2 2_565 2.9808(9)
V2 V2 2_564 2.9808(9)
V2 Ca1 2_565 3.3662(11)
V2 Ca1 5_566 3.7323(11)
V2 Ca1 1_556 4.0566(10)
O1 Ca1 6_657 2.545(3)
O1 Ca1 6_656 3.538(3)
O1 Ca1 1_556 4.559(3)
O2 Ca1 5_566 2.339(3)
O2 Ca1 1_556 4.345(3)
O2 Ca1 2_565 4.359(3)
O3 V1 1_554 1.962(2)
O3 V2 2_564 1.964(2)
O3 V2 1_554 1.971(2)
O3 Ca1 6_656 4.138(2)
O3 Ca1 1_554 4.312(2)
O3 Ca1 2_564 4.506(2)
O4 V2 2_564 1.960(2)
O4 Ca1 6_656 4.376(2)
O4 Ca1 1_556 4.451(2)
O4 Ca1 2_565 4.515(2)
O4 Ca1 5_566 5.095(2)
